data_1010972
loop_
_publ_author_name
'Claringbull, G F'

_publ_section_title 'Occurences of Bavenite in Switzerland.'
_journal_coden_ASTM MIASA6
_journal_name_full
;
Mineralogical Magazine and Journal of the Mineralogical Society (1876-
1968)
;
_journal_page_first 495
_journal_page_last 497
_journal_paper_doi 10.1180/minmag.1940.025.168.04
_journal_volume 25
_journal_year 1940
_chemical_compound_source 'from Switzerland'
_chemical_formula_structural 'Ca4 Si9 Al2 Be O24 (O H)4'
_chemical_formula_sum 'Al2 Be Ca4 H4 O28 Si9'
_chemical_name_mineral Bavenite
_chemical_name_systematic
;
Calcium silicon aluminium beryllium oxide hydroxide (4/9/2/1/24/4)
;
_cell_angle_alpha 90
_cell_angle_beta 90
_cell_angle_gamma 90
_cell_formula_units_Z 4
_cell_length_a 19.34
_cell_length_b 23.06
_cell_length_c 4.95
_cell_volume 2207.6
_cod_original_formula_sum 'H4 Al2 Be Ca4 O28 Si9'
_cod_database_code 1010972

loop_
_atom_site_label
_atom_site_fract_x
_atom_site_fract_y
_atom_site_fract_z
? ? ? ?
